data_7006003
loop_
_publ_author_name
'Cheng, Jian-Wen'
'Zheng, Shou-Tian'
'Yang, Guo-Yu'

_publ_section_title
;
 Diversity of crystal structure with different lanthanide ions
 involving in situ oxidation-hydrolysis reaction.
;
_journal_issue 36
_journal_name_full 'Dalton transactions (Cambridge, England : 2003)'
_journal_page_first 4059
_journal_page_last 4066
_journal_paper_doi 10.1039/b708165k
_journal_year 2007
_chemical_formula_sum 'C14 H10 Cu N2 O9 Pr'
_chemical_formula_weight 554.69
_chemical_name_systematic
;
?
;
_space_group_IT_number 15
_symmetry_cell_setting monoclinic
_symmetry_space_group_name_Hall '-C 2yc'
_symmetry_space_group_name_H-M 'C 1 2/c 1'
_atom_sites_solution_hydrogens geom
_atom_sites_solution_primary direct
_atom_sites_solution_secondary difmap
_audit_creation_method SHELXL-97
_cell_angle_alpha 90.00
_cell_angle_beta 106.375(3)
_cell_angle_gamma 90.00
_cell_formula_units_Z 8
_cell_length_a 21.113(6)
_cell_length_b 9.306(2)
_cell_length_c 17.348(5)
_cell_measurement_reflns_used 4402
_cell_measurement_temperature 293(2)
_cell_measurement_theta_max 27.4835
_cell_measurement_theta_min 3.2283
_cell_volume 3270.2(15)
_computing_cell_refinement 'CrystalClear (Rigaku Corp., 2000)'
_computing_data_collection 'CrystalClear (Rigaku Corp., 2000)'
_computing_data_reduction 'CrystalClear (Rigaku Corp., 2000)'
_computing_molecular_graphics SHELXTL
_computing_publication_material SHELXTL
_computing_structure_refinement 'SHELXL-97 (Sheldrick, 1997)'
_computing_structure_solution 'SHELXS-97 (Sheldrick, 1990)'
_diffrn_ambient_temperature 293(2)
_diffrn_measured_fraction_theta_full 0.996
_diffrn_measured_fraction_theta_max 0.996
_diffrn_measurement_device_type 'mercury CCD'
_diffrn_measurement_method dtprofit.ref
_diffrn_radiation_monochromator graphite
_diffrn_radiation_source 'fine-focus sealed tube'
_diffrn_radiation_type MoK\a
_diffrn_radiation_wavelength 0.71073
_diffrn_reflns_av_R_equivalents 0.0254
_diffrn_reflns_av_sigmaI/netI 0.0239
_diffrn_reflns_limit_h_max 27
_diffrn_reflns_limit_h_min -27
_diffrn_reflns_limit_k_max 11
_diffrn_reflns_limit_k_min -12
_diffrn_reflns_limit_l_max 21
_diffrn_reflns_limit_l_min -22
_diffrn_reflns_number 12194
_diffrn_reflns_theta_full 27.48
_diffrn_reflns_theta_max 27.48
_diffrn_reflns_theta_min 3.23
_diffrn_standards_decay_% 0
_diffrn_standards_interval_count 0
_diffrn_standards_interval_time .
_diffrn_standards_number 0
_exptl_absorpt_coefficient_mu 4.300
_exptl_absorpt_correction_T_max 0.4801
_exptl_absorpt_correction_T_min 0.2781
_exptl_absorpt_correction_type multi-scan
_exptl_absorpt_process_details 'SADABS (Sheldrick, 1996)'
_exptl_crystal_colour Red
_exptl_crystal_density_diffrn 2.253
_exptl_crystal_density_method 'not measured'
_exptl_crystal_description Prism
_exptl_crystal_F_000 2144
_exptl_crystal_size_max 0.40
_exptl_crystal_size_mid 0.38
_exptl_crystal_size_min 0.20
_refine_diff_density_max 1.343
_refine_diff_density_min -1.686
_refine_diff_density_rms 0.117
_refine_ls_extinction_method none
_refine_ls_goodness_of_fit_ref 1.059
_refine_ls_hydrogen_treatment constr
_refine_ls_matrix_type full
_refine_ls_number_parameters 244
_refine_ls_number_reflns 3728
_refine_ls_number_restraints 0
_refine_ls_restrained_S_all 1.059
_refine_ls_R_factor_all 0.0311
_refine_ls_R_factor_gt 0.0275
_refine_ls_shift/su_max 0.001
_refine_ls_shift/su_mean 0.000
_refine_ls_structure_factor_coef Fsqd
_refine_ls_weighting_details 'calc w=1/[\s^2^(Fo^2^)+(0.0322P)^2^+12.2199P] where P=(Fo^2^+2Fc^2^)/3'
_refine_ls_weighting_scheme calc
_refine_ls_wR_factor_gt 0.0647
_refine_ls_wR_factor_ref 0.0669
_reflns_number_gt 3404
_reflns_number_total 3728
_reflns_threshold_expression >2sigma(I)
_cod_data_source_file b708165k.txt
_cod_data_source_block 2
_cod_depositor_comments
;
The following automatic conversions were performed:
'_exptl_absorpt_correction_type' value 'Multi-scan' changed to
'multi-scan' according to
'/home/saulius/struct/CIF-dictionaries/cif_core.dic' dictionary named
'cif_core.dic' version 2.4.1 from 2010-06-29.

Automatic conversion script
Id: cif_fix_enum 1527 2010-12-29 10:47:43Z saulius 
;
_cod_original_sg_symbol_H-M C2/c
_cod_database_code 7006003

loop_
_symmetry_equiv_pos_as_xyz
'x, y, z'
'-x, y, -z+1/2'
'x+1/2, y+1/2, z'
'-x+1/2, y+1/2, -z+1/2'
'-x, -y, -z'
'x, -y, z-1/2'
'-x+1/2, -y+1/2, -z'
'x+1/2, -y+1/2, z-1/2'

loop_
_atom_site_label
_atom_site_type_symbol
_atom_site_fract_x
_atom_site_fract_y
_atom_site_fract_z
_atom_site_U_iso_or_equiv
_atom_site_adp_type
_atom_site_occupancy
_atom_site_symmetry_multiplicity
_atom_site_calc_flag
_atom_site_refinement_flags
_atom_site_disorder_assembly
_atom_site_disorder_group
Pr Pr 0.013735(8) 0.683773(17) 0.073138(10) 0.01756(7) Uani 1 1 d . . .
Cu Cu -0.16463(3) 0.07028(10) 0.36426(4) 0.0778(3) Uani 1 1 d . . .
C1 C -0.04075(17) 0.3480(4) 0.11695(19) 0.0224(7) Uani 1 1 d . . .
C2 C -0.07535(17) 0.2797(4) 0.17285(19) 0.0226(7) Uani 1 1 d . . .
C3 C -0.1007(2) 0.3635(4) 0.2225(2) 0.0367(9) Uani 1 1 d . . .
H3A H -0.0982 0.4632 0.2209 0.044 Uiso 1 1 calc R . .
C4 C -0.1301(2) 0.2964(5) 0.2747(3) 0.0447(11) Uani 1 1 d . . .
H4A H -0.1481 0.3535 0.3072 0.054 Uiso 1 1 calc R . .
C5 C -0.1111(3) 0.0757(5) 0.2310(4) 0.0614(16) Uani 1 1 d . . .
H5A H -0.1152 -0.0236 0.2328 0.074 Uiso 1 1 calc R . .
C6 C -0.0815(2) 0.1336(4) 0.1766(3) 0.0460(11) Uani 1 1 d . . .
H6A H -0.0659 0.0741 0.1429 0.055 Uiso 1 1 calc R . .
C7 C 0.12865(16) 0.5218(4) 0.05077(19) 0.0233(7) Uani 1 1 d . . .
C8 C 0.18406(17) 0.4890(4) 0.0142(2) 0.0275(7) Uani 1 1 d . . .
C9 C 0.1772(2) 0.3843(5) -0.0427(3) 0.0503(13) Uani 1 1 d . . .
H9A H 0.1411 0.3226 -0.0538 0.060 Uiso 1 1 calc R . .
C10 C 0.2241(2) 0.3709(6) -0.0837(3) 0.0599(15) Uani 1 1 d . . .
H10A H 0.2181 0.3003 -0.1230 0.072 Uiso 1 1 calc R . .
C11 C 0.2864(3) 0.5486(6) -0.0108(3) 0.0680(18) Uani 1 1 d . . .
H11A H 0.3249 0.6033 0.0023 0.082 Uiso 1 1 calc R . .
C12 C 0.2405(2) 0.5699(6) 0.0322(3) 0.0597(16) Uani 1 1 d . . .
H12A H 0.2482 0.6385 0.0727 0.072 Uiso 1 1 calc R . .
C13 C -0.03588(16) 0.9837(3) -0.02343(19) 0.0206(6) Uani 1 1 d . . .
C14 C -0.03745(16) 0.7443(3) 0.23189(19) 0.0206(6) Uani 1 1 d . . .
N1 N -0.13383(17) 0.1547(4) 0.2808(2) 0.0422(9) Uani 1 1 d . . .
N2 N 0.27729(17) 0.4534(5) -0.0698(2) 0.0472(9) Uani 1 1 d . . .
O1 O -0.01825(13) 0.4718(3) 0.13507(15) 0.0301(6) Uani 1 1 d . . .
O2 O -0.03921(14) 0.2772(3) 0.05639(15) 0.0311(6) Uani 1 1 d . . .
O3 O 0.13566(13) 0.6231(3) 0.09922(16) 0.0345(6) Uani 1 1 d . . .
O4 O 0.07548(12) 0.4510(3) 0.02771(14) 0.0263(5) Uani 1 1 d . . .
O5 O -0.06463(12) 1.0715(2) -0.07681(14) 0.0256(5) Uani 1 1 d . . .
O6 O -0.06134(12) 0.8724(3) -0.00439(15) 0.0277(5) Uani 1 1 d . . .
O7 O -0.07160(12) 0.7263(3) 0.28030(14) 0.0266(5) Uani 1 1 d . . .
O8 O -0.05858(12) 0.7650(3) 0.15794(13) 0.0278(5) Uani 1 1 d . . .
OW O -0.2051(2) -0.1905(5) 0.2675(3) 0.0919(15) Uani 1 1 d . . .

loop_
_atom_site_aniso_label
_atom_site_aniso_U_11
_atom_site_aniso_U_22
_atom_site_aniso_U_33
_atom_site_aniso_U_23
_atom_site_aniso_U_13
_atom_site_aniso_U_12
Pr 0.02403(11) 0.01523(10) 0.01944(10) -0.00023(6) 0.01594(7) -0.00132(6)
Cu 0.0492(4) 0.1270(7) 0.0755(5) 0.0619(5) 0.0475(3) 0.0176(4)
C1 0.0303(17) 0.0210(15) 0.0212(15) 0.0047(12) 0.0162(13) -0.0009(13)
C2 0.0289(17) 0.0247(16) 0.0193(15) 0.0038(13) 0.0151(13) -0.0013(14)
C3 0.055(3) 0.0297(19) 0.037(2) -0.0115(17) 0.0332(19) -0.0134(18)
C4 0.054(3) 0.056(3) 0.038(2) -0.012(2) 0.036(2) -0.015(2)
C5 0.079(4) 0.029(2) 0.106(4) 0.028(2) 0.074(3) 0.014(2)
C6 0.064(3) 0.0252(19) 0.069(3) 0.007(2) 0.053(3) 0.0044(19)
C7 0.0202(15) 0.0304(18) 0.0232(15) 0.0017(13) 0.0124(12) 0.0032(13)
C8 0.0238(17) 0.0331(19) 0.0308(18) -0.0070(15) 0.0161(14) -0.0003(14)
C9 0.026(2) 0.060(3) 0.071(3) -0.040(3) 0.023(2) -0.0077(19)
C10 0.033(2) 0.085(4) 0.068(3) -0.053(3) 0.024(2) -0.009(2)
C11 0.052(3) 0.090(4) 0.083(4) -0.056(3) 0.052(3) -0.038(3)
C12 0.044(3) 0.080(4) 0.072(3) -0.052(3) 0.045(2) -0.031(2)
C13 0.0282(17) 0.0161(15) 0.0223(15) -0.0033(12) 0.0150(13) 0.0004(12)
C14 0.0280(17) 0.0156(15) 0.0237(15) -0.0012(12) 0.0162(13) 0.0010(12)
N1 0.0380(19) 0.055(2) 0.045(2) 0.0245(17) 0.0297(16) 0.0086(17)
N2 0.0332(18) 0.068(3) 0.049(2) -0.0266(19) 0.0265(16) -0.0047(18)
O1 0.0447(15) 0.0237(13) 0.0287(13) 0.0016(10) 0.0212(11) -0.0082(11)
O2 0.0504(16) 0.0259(12) 0.0275(12) -0.0004(10) 0.0279(12) -0.0019(12)
O3 0.0286(13) 0.0459(16) 0.0352(14) -0.0169(12) 0.0193(11) -0.0020(12)
O4 0.0256(12) 0.0263(12) 0.0318(12) 0.0025(10) 0.0158(10) -0.0016(10)
O5 0.0303(13) 0.0196(11) 0.0281(12) 0.0032(9) 0.0103(10) -0.0004(10)
O6 0.0280(13) 0.0204(12) 0.0379(14) 0.0067(10) 0.0147(10) -0.0020(10)
O7 0.0277(12) 0.0326(13) 0.0258(12) 0.0010(10) 0.0180(10) 0.0021(10)
O8 0.0317(13) 0.0356(14) 0.0197(11) -0.0014(10) 0.0130(10) 0.0048(11)
OW 0.064(3) 0.095(4) 0.117(4) 0.020(3) 0.027(3) 0.008(2)

loop_
_atom_type_symbol
_atom_type_description
_atom_type_scat_dispersion_real
_atom_type_scat_dispersion_imag
_atom_type_scat_source
C C 0.0033 0.0016 'International Tables Vol C Tables 4.2.6.8 and 6.1.1.4'
H H 0.0000 0.0000 'International Tables Vol C Tables 4.2.6.8 and 6.1.1.4'
N N 0.0061 0.0033 'International Tables Vol C Tables 4.2.6.8 and 6.1.1.4'
O O 0.0106 0.0060 'International Tables Vol C Tables 4.2.6.8 and 6.1.1.4'
Cu Cu 0.3201 1.2651 'International Tables Vol C Tables 4.2.6.8 and 6.1.1.4'
Pr Pr -0.2180 2.8214 'International Tables Vol C Tables 4.2.6.8 and 6.1.1.4'

loop_
_geom_angle_atom_site_label_1
_geom_angle_atom_site_label_2
_geom_angle_atom_site_label_3
_geom_angle
_geom_angle_site_symmetry_1
_geom_angle_site_symmetry_3
_geom_angle_publ_flag
O1 Pr O2 132.64(8) . 5_565 ?
O1 Pr O6 126.64(9) . . ?
O2 Pr O6 71.04(8) 5_565 . ?
O1 Pr O5 153.48(8) . 5_575 ?
O2 Pr O5 71.92(8) 5_565 5_575 ?
O6 Pr O5 64.99(8) . 5_575 ?
O1 Pr O4 69.87(8) . 5_565 ?
O2 Pr O4 75.76(8) 5_565 5_565 ?
O6 Pr O4 74.81(8) . 5_565 ?
O5 Pr O4 134.53(8) 5_575 5_565 ?
O1 Pr O8 72.26(8) . . ?
O2 Pr O8 143.90(9) 5_565 . ?
O6 Pr O8 72.86(8) . . ?
O5 Pr O8 92.22(8) 5_575 . ?
O4 Pr O8 95.60(8) 5_565 . ?
O1 Pr O7 78.32(8) . 2 ?
O2 Pr O7 136.32(8) 5_565 2 ?
O6 Pr O7 119.19(8) . 2 ?
O5 Pr O7 75.53(8) 5_575 2 ?
O4 Pr O7 146.55(7) 5_565 2 ?
O8 Pr O7 64.21(8) . 2 ?
O1 Pr O3 97.71(9) . . ?
O2 Pr O3 74.16(9) 5_565 . ?
O6 Pr O3 135.20(9) . . ?
O5 Pr O3 78.05(9) 5_575 . ?
O4 Pr O3 122.27(8) 5_565 . ?
O8 Pr O3 135.38(8) . . ?
O7 Pr O3 71.21(8) 2 . ?
O1 Pr O4 72.62(8) . . ?
O2 Pr O4 67.36(8) 5_565 . ?
O6 Pr O4 132.85(8) . . ?
O5 Pr O4 119.11(7) 5_575 . ?
O4 Pr O4 74.39(8) 5_565 . ?
O8 Pr O4 144.81(8) . . ?
O7 Pr O4 106.13(8) 2 . ?
O3 Pr O4 48.76(8) . . ?
O1 Pr C7 89.14(9) . . ?
O2 Pr C7 64.06(9) 5_565 . ?
O6 Pr C7 134.87(8) . . ?
O5 Pr C7 95.96(9) 5_575 . ?
O4 Pr C7 97.76(9) 5_565 . ?
O8 Pr C7 151.69(8) . . ?
O7 Pr C7 91.71(8) 2 . ?
O3 Pr C7 24.51(9) . . ?
O4 Pr C7 25.15(8) . . ?
N2 Cu N1 155.77(16) 8_456 . ?
O2 C1 O1 126.8(3) . . ?
O2 C1 C2 116.8(3) . . ?
O1 C1 C2 116.4(3) . . ?
C6 C2 C3 118.3(3) . . ?
C6 C2 C1 121.2(3) . . ?
C3 C2 C1 120.5(3) . . ?
C2 C3 C4 118.6(4) . . ?
N1 C4 C3 123.3(4) . . ?
N1 C5 C6 123.2(4) . . ?
C2 C6 C5 119.1(4) . . ?
O3 C7 O4 122.3(3) . . ?
O3 C7 C8 118.5(3) . . ?
O4 C7 C8 119.0(3) . . ?
O3 C7 Pr 58.24(17) . . ?
O4 C7 Pr 67.74(17) . . ?
C8 C7 Pr 156.1(2) . . ?
C9 C8 C12 117.6(3) . . ?
C9 C8 C7 120.7(3) . . ?
C12 C8 C7 121.5(3) . . ?
C8 C9 C10 119.6(4) . . ?
N2 C10 C9 123.3(4) . . ?
N2 C11 C12 122.4(4) . . ?
C8 C12 C11 119.5(4) . . ?
O6 C13 O5 125.3(3) . . ?
O6 C13 C13 117.1(4) . 5_575 ?
O5 C13 C13 117.5(3) . 5_575 ?
O8 C14 O7 126.7(3) . . ?
O8 C14 C14 116.8(3) . 2 ?
O7 C14 C14 116.4(3) . 2 ?
C5 N1 C4 117.4(3) . . ?
C5 N1 Cu 121.9(3) . . ?
C4 N1 Cu 120.5(3) . . ?
C10 N2 C11 117.3(3) . . ?
C10 N2 Cu 118.6(3) . 8 ?
C11 N2 Cu 124.1(3) . 8 ?
C1 O1 Pr 140.2(2) . . ?
C1 O2 Pr 138.5(2) . 5_565 ?
C7 O3 Pr 97.2(2) . . ?
C7 O4 Pr 154.6(2) . 5_565 ?
C7 O4 Pr 87.10(19) . . ?
Pr O4 Pr 105.61(8) 5_565 . ?
C13 O5 Pr 117.2(2) . 5_575 ?
C13 O6 Pr 118.0(2) . . ?
C14 O7 Pr 119.1(2) . 2 ?
C14 O8 Pr 117.0(2) . . ?

loop_
_geom_bond_atom_site_label_1
_geom_bond_atom_site_label_2
_geom_bond_distance
_geom_bond_site_symmetry_2
_geom_bond_publ_flag
Pr O1 2.431(2) . ?
Pr O2 2.480(2) 5_565 ?
Pr O6 2.490(2) . ?
Pr O5 2.511(2) 5_575 ?
Pr O4 2.515(3) 5_565 ?
Pr O8 2.517(2) . ?
Pr O7 2.522(2) 2 ?
Pr O3 2.548(3) . ?
Pr O4 2.755(2) . ?
Pr C7 2.973(3) . ?
Cu N2 1.911(3) 8_456 ?
Cu N1 1.915(3) . ?
C1 O2 1.248(4) . ?
C1 O1 1.252(4) . ?
C1 C2 1.509(4) . ?
C2 C6 1.369(5) . ?
C2 C3 1.377(5) . ?
C3 C4 1.382(5) . ?
C4 N1 1.328(6) . ?
C5 N1 1.323(6) . ?
C5 C6 1.380(5) . ?
C7 O3 1.243(4) . ?
C7 O4 1.265(4) . ?
C7 C8 1.510(4) . ?
C8 C9 1.366(5) . ?
C8 C12 1.370(5) . ?
C9 C10 1.376(6) . ?
C10 N2 1.326(6) . ?
C11 N2 1.326(6) . ?
C11 C12 1.393(5) . ?
C13 O6 1.254(4) . ?
C13 O5 1.256(4) . ?
C13 C13 1.534(7) 5_575 ?
C14 O8 1.249(4) . ?
C14 O7 1.263(4) . ?
C14 C14 1.528(7) 2 ?
N2 Cu 1.911(3) 8 ?
O2 Pr 2.480(2) 5_565 ?
O4 Pr 2.515(3) 5_565 ?
O5 Pr 2.511(2) 5_575 ?
O7 Pr 2.522(2) 2 ?
